data_7129405
loop_
_publ_author_name
'Schopper, Nils'
'Zapf, Ludwig'
'Sprenger, Jan Arke Peter'
'Ignat'ev, Nikolai'
'Finze, Maik'

_publ_section_title
;
 Ethyl-, vinyl- and ethynylcyanoborates: Room temperature borate ionic
 liquids with saturated and unsaturated hydrocarbon chains
;
_journal_name_full 'Chemical Communications'
_journal_paper_doi 10.1039/D1CC06393F
_journal_year 2022
_chemical_formula_moiety 'C2 H B F3 K'
_chemical_formula_sum 'C2 H B F3 K'
_chemical_formula_weight 131.94
_space_group_crystal_system orthorhombic
_space_group_IT_number 61
_space_group_name_Hall '-P 2ac 2ab'
_space_group_name_H-M_alt 'P b c a'
_atom_sites_solution_hydrogens difmap
_audit_creation_method SHELXL-2018/3
_audit_update_record
;
2021-11-10 deposited with the CCDC.	2021-12-17 downloaded from the CCDC.
;
_cell_angle_alpha 90
_cell_angle_beta 90
_cell_angle_gamma 90
_cell_formula_units_Z 8
_cell_length_a 6.93370(10)
_cell_length_b 7.0937(2)
_cell_length_c 18.3067(5)
_cell_measurement_reflns_used 3359
_cell_measurement_temperature 100(2)
_cell_measurement_theta_max 77.3500
_cell_measurement_theta_min 8.0510
_cell_volume 900.43(4)
_computing_cell_refinement 'CrysAlisPro 1.171.41.89a (Rigaku OD, 2020)'
_computing_data_collection 'CrysAlisPro 1.171.41.89a (Rigaku OD, 2020)'
_computing_data_reduction 'CrysAlisPro 1.171.41.89a (Rigaku OD, 2020)'
_computing_molecular_graphics 'ShelXLe (Huebschle et all, 2011)'
_computing_publication_material 'SHELXL-2014/6 (Sheldrick, 2014)'
_computing_structure_refinement 'SHELXL-2018/3 (Sheldrick, 2018)'
_computing_structure_solution 'SHELXT 2014/5 (Sheldrick, 2014)'
_diffrn_ambient_environment N~2~
_diffrn_ambient_temperature 100.00(10)
_diffrn_detector 'Hybrid Pixel Array Detector'
_diffrn_detector_area_resol_mean 10.0000
_diffrn_detector_type HyPix
_diffrn_measured_fraction_theta_full 1.000
_diffrn_measured_fraction_theta_max 0.982
_diffrn_measurement_device 'four-circle diffractometer'
_diffrn_measurement_device_type 'XtaLAB Synergy, Dualflex, HyPix'
_diffrn_radiation_monochromator mirror
_diffrn_radiation_probe x-ray
_diffrn_radiation_type 'Cu K\a'
_diffrn_radiation_wavelength 1.54184
_diffrn_reflns_av_R_equivalents 0.0330
_diffrn_reflns_av_unetI/netI 0.0257
_diffrn_reflns_Laue_measured_fraction_full 1.000
_diffrn_reflns_Laue_measured_fraction_max 0.982
_diffrn_reflns_limit_h_max 8
_diffrn_reflns_limit_h_min -8
_diffrn_reflns_limit_k_max 8
_diffrn_reflns_limit_k_min -6
_diffrn_reflns_limit_l_max 22
_diffrn_reflns_limit_l_min -23
_diffrn_reflns_number 5045
_diffrn_reflns_point_group_measured_fraction_full 1.000
_diffrn_reflns_point_group_measured_fraction_max 0.982
_diffrn_reflns_theta_full 72.000
_diffrn_reflns_theta_max 77.667
_diffrn_reflns_theta_min 4.831
_diffrn_source 'micro-focus sealed X-ray tube'
_diffrn_source_type 'PhotonJet (Cu) X-ray Source'
_exptl_absorpt_coefficient_mu 9.876
_exptl_absorpt_correction_T_max 0.903
_exptl_absorpt_correction_T_min 0.529
_exptl_absorpt_correction_type gaussian
_exptl_absorpt_process_details
;
CrysAlisPro 1.171.40.61a (Rigaku Oxford Diffraction, 2019)
Numerical absorption correction based on gaussian integration over
			a multifaceted crystal model
Empirical absorption correction using spherical harmonics,
 implemented in SCALE3 ABSPACK scaling algorithm.
;
_exptl_crystal_colour 'clear colourless'
_exptl_crystal_density_diffrn 1.947
_exptl_crystal_description plate
_exptl_crystal_F_000 512
_exptl_crystal_size_max 0.080
_exptl_crystal_size_mid 0.070
_exptl_crystal_size_min 0.020
_refine_diff_density_max 0.752
_refine_diff_density_min -0.337
_refine_diff_density_rms 0.073
_refine_ls_extinction_method none
_refine_ls_goodness_of_fit_ref 1.084
_refine_ls_hydrogen_treatment refall
_refine_ls_matrix_type full
_refine_ls_number_parameters 68
_refine_ls_number_reflns 947
_refine_ls_number_restraints 0
_refine_ls_restrained_S_all 1.084
_refine_ls_R_factor_all 0.0277
_refine_ls_R_factor_gt 0.0260
_refine_ls_shift/su_max 0.001
_refine_ls_shift/su_mean 0.000
_refine_ls_structure_factor_coef Fsqd
_refine_ls_weighting_details 'w=1/[\s^2^(Fo^2^)+(0.0441P)^2^+0.1720P] where P=(Fo^2^+2Fc^2^)/3'
_refine_ls_weighting_scheme calc
_refine_ls_wR_factor_gt 0.0687
_refine_ls_wR_factor_ref 0.0700
_reflns_Friedel_coverage 0.000
_reflns_number_gt 880
_reflns_number_total 947
_reflns_threshold_expression 'I > 2\s(I)'
_cod_data_source_file d1cc06393f2.cif
_cod_data_source_block test3_a
_cod_database_code 7129405
_shelx_shelxl_version_number 2018/3
_shelx_space_group_comment
;
The symmetry employed for this shelxl refinement is uniquely defined
by the following loop, which should always be used as a source of
symmetry information in preference to the above space-group names.
They are only intended as comments.
;
_shelx_estimated_absorpt_t_min 0.505
_shelx_estimated_absorpt_t_max 0.827
_oxdiff_exptl_absorpt_empirical_full_min 0.759
_oxdiff_exptl_absorpt_empirical_full_max 1.402
_oxdiff_exptl_absorpt_empirical_details
;
Empirical correction (ABSPACK) includes:
- Absorption correction using spherical harmonics
- Frame scaling
;

loop_
_space_group_symop_operation_xyz
'x, y, z'
'-x+1/2, -y, z+1/2'
'-x, y+1/2, -z+1/2'
'x+1/2, -y+1/2, -z'
'-x, -y, -z'
'x-1/2, y, -z-1/2'
'x, -y-1/2, z-1/2'
'-x-1/2, y-1/2, z'

loop_
_atom_site_label
_atom_site_type_symbol
_atom_site_fract_x
_atom_site_fract_y
_atom_site_fract_z
_atom_site_U_iso_or_equiv
_atom_site_adp_type
_atom_site_occupancy
_atom_site_site_symmetry_order
_atom_site_calc_flag
_atom_site_refinement_flags_posn
_atom_site_refinement_flags_adp
_atom_site_refinement_flags_occupancy
_atom_site_disorder_assembly
_atom_site_disorder_group
K1 K 1.01304(4) 0.34445(4) 0.33592(2) 0.01457(15) Uani 1 1 d . . . . .
B1 B 0.5045(2) 0.3536(2) 0.35267(11) 0.0136(4) Uani 1 1 d . . . . .
F1 F 0.63824(11) 0.45204(12) 0.30844(4) 0.0167(2) Uani 1 1 d . . . . .
C1 C 0.6084(2) 0.2388(2) 0.41586(8) 0.0152(3) Uani 1 1 d . . . . .
H1 H 0.746(3) 0.085(3) 0.5007(15) 0.036(6) Uiso 1 1 d . . . . .
C2 C 0.6889(2) 0.1509(2) 0.46271(8) 0.0195(3) Uani 1 1 d . . . . .
F2 F 0.37250(11) 0.48649(12) 0.38064(5) 0.0170(2) Uani 1 1 d . . . . .
F3 F 0.40095(12) 0.23191(12) 0.30555(5) 0.0175(2) Uani 1 1 d . . . . .

loop_
_atom_site_aniso_label
_atom_site_aniso_U_11
_atom_site_aniso_U_22
_atom_site_aniso_U_33
_atom_site_aniso_U_23
_atom_site_aniso_U_13
_atom_site_aniso_U_12
K1 0.0109(2) 0.0135(2) 0.0192(2) 0.00023(10) -0.00056(9) 0.00013(9)
B1 0.0107(8) 0.0127(9) 0.0175(8) 0.0006(6) 0.0008(5) -0.0001(5)
F1 0.0132(4) 0.0183(4) 0.0188(4) 0.0038(3) 0.0009(3) -0.0022(3)
C1 0.0131(7) 0.0136(7) 0.0190(7) -0.0024(5) 0.0017(5) -0.0008(4)
C2 0.0216(8) 0.0181(8) 0.0187(7) 0.0014(6) -0.0010(6) 0.0022(5)
F2 0.0146(4) 0.0150(5) 0.0213(4) 0.0011(3) 0.0009(3) 0.0037(3)
F3 0.0160(4) 0.0164(4) 0.0201(4) -0.0014(3) -0.0030(3) -0.0025(3)

loop_
_atom_type_symbol
_atom_type_description
_atom_type_scat_dispersion_real
_atom_type_scat_dispersion_imag
_atom_type_scat_source
C C 0.0181 0.0091 'International Tables Vol C Tables 4.2.6.8 and 6.1.1.4'
H H 0.0000 0.0000 'International Tables Vol C Tables 4.2.6.8 and 6.1.1.4'
B B 0.0090 0.0039 'International Tables Vol C Tables 4.2.6.8 and 6.1.1.4'
F F 0.0727 0.0534 'International Tables Vol C Tables 4.2.6.8 and 6.1.1.4'
K K 0.3868 1.0657 'International Tables Vol C Tables 4.2.6.8 and 6.1.1.4'

loop_
_geom_angle_atom_site_label_1
_geom_angle_atom_site_label_2
_geom_angle_atom_site_label_3
_geom_angle
_geom_angle_site_symmetry_1
_geom_angle_site_symmetry_3
_geom_angle_publ_flag
F1 K1 F2 125.13(3) . 8_755 ?
F1 K1 F2 142.23(3) . 1_655 ?
F2 K1 F2 89.342(19) 8_755 1_655 ?
F1 K1 F3 69.55(3) . 6_656 ?
F2 K1 F3 95.19(3) 8_755 6_656 ?
F2 K1 F3 127.85(3) 1_655 6_656 ?
F1 K1 F3 158.27(3) . 1_655 ?
F2 K1 F3 62.25(2) 8_755 1_655 ?
F2 K1 F3 47.37(2) 1_655 1_655 ?
F3 K1 F3 90.09(2) 6_656 1_655 ?
F1 K1 F3 83.99(3) . 8_765 ?
F2 K1 F3 150.73(3) 8_755 8_765 ?
F2 K1 F3 61.85(2) 1_655 8_765 ?
F3 K1 F3 98.67(2) 6_656 8_765 ?
F3 K1 F3 91.96(2) 1_655 8_765 ?
F1 K1 F1 92.48(2) . 6_656 ?
F2 K1 F1 115.15(3) 8_755 6_656 ?
F2 K1 F1 84.56(2) 1_655 6_656 ?
F3 K1 F1 46.86(2) 6_656 6_656 ?
F3 K1 F1 67.22(2) 1_655 6_656 ?
F3 K1 F1 60.40(3) 8_765 6_656 ?
F1 K1 F1 84.100(17) . 8_755 ?
F2 K1 F1 46.09(2) 8_755 8_755 ?
F2 K1 F1 133.45(2) 1_655 8_755 ?
F3 K1 F1 59.32(2) 6_656 8_755 ?
F3 K1 F1 92.12(2) 1_655 8_755 ?
F3 K1 F1 157.60(3) 8_765 8_755 ?
F1 K1 F1 101.30(2) 6_656 8_755 ?
F1 K1 C1 48.10(3) . . ?
F2 K1 C1 84.46(3) 8_755 . ?
F2 K1 C1 135.78(3) 1_655 . ?
F3 K1 C1 96.33(3) 6_656 . ?
F3 K1 C1 146.56(3) 1_655 . ?
F3 K1 C1 119.19(3) 8_765 . ?
F1 K1 C1 137.14(3) 6_656 . ?
F1 K1 C1 64.05(3) 8_755 . ?
F1 K1 C1 66.51(3) . 8_765 ?
F2 K1 C1 136.28(3) 8_755 8_765 ?
F2 K1 C1 77.95(3) 1_655 8_765 ?
F3 K1 C1 125.65(3) 6_656 8_765 ?
F3 K1 C1 124.64(3) 1_655 8_765 ?
F3 K1 C1 47.13(3) 8_765 8_765 ?
F1 K1 C1 105.15(3) 6_656 8_765 ?
F1 K1 C1 140.80(3) 8_755 8_765 ?
C1 K1 C1 76.90(3) . 8_765 ?
F1 K1 B1 161.90(3) . 1_655 ?
F2 K1 B1 72.96(3) 8_755 1_655 ?
F2 K1 B1 23.64(4) 1_655 1_655 ?
F3 K1 B1 111.23(4) 6_656 1_655 ?
F3 K1 B1 23.97(4) 1_655 1_655 ?
F3 K1 B1 78.00(3) 8_765 1_655 ?
F1 K1 B1 77.14(4) 6_656 1_655 ?
F1 K1 B1 112.25(3) 8_755 1_655 ?
C1 K1 B1 145.40(4) . 1_655 ?
C1 K1 B1 101.56(4) 8_765 1_655 ?
F1 K1 B1 78.24(3) . 6_656 ?
F2 K1 B1 108.42(3) 8_755 6_656 ?
F2 K1 B1 107.44(3) 1_655 6_656 ?
F3 K1 B1 23.41(3) 6_656 6_656 ?
F3 K1 B1 80.04(3) 1_655 6_656 ?
F3 K1 B1 77.98(3) 8_765 6_656 ?
F1 K1 B1 23.69(3) 6_656 6_656 ?
F1 K1 B1 81.06(3) 8_755 6_656 ?
C1 K1 B1 116.07(4) . 6_656 ?
C1 K1 B1 115.30(4) 8_765 6_656 ?
B1 K1 B1 96.10(4) 1_655 6_656 ?
F2 B1 F1 107.64(12) . . ?
F2 B1 F3 107.43(10) . . ?
F1 B1 F3 106.54(14) . . ?
F2 B1 C1 111.89(14) . . ?
F1 B1 C1 111.88(11) . . ?
F3 B1 C1 111.19(12) . . ?
F2 B1 K1 53.05(6) . 1_455 ?
F1 B1 K1 127.62(10) . 1_455 ?
F3 B1 K1 55.17(6) . 1_455 ?
C1 B1 K1 120.50(9) . 1_455 ?
F2 B1 K1 112.74(10) . 6_556 ?
F1 B1 K1 54.98(8) . 6_556 ?
F3 B1 K1 52.28(8) . 6_556 ?
C1 B1 K1 135.32(10) . 6_556 ?
K1 B1 K1 85.82(4) 1_455 6_556 ?
F2 B1 K1 48.98(6) . 8_765 ?
F1 B1 K1 58.76(7) . 8_765 ?
F3 B1 K1 122.40(10) . 8_765 ?
C1 B1 K1 126.17(10) . 8_765 ?
K1 B1 K1 88.64(4) 1_455 8_765 ?
K1 B1 K1 86.08(4) 6_556 8_765 ?
F2 B1 K1 133.64(9) . . ?
F1 B1 K1 46.13(6) . . ?
F3 B1 K1 116.19(9) . . ?
C1 B1 K1 66.52(7) . . ?
K1 B1 K1 169.67(7) 1_455 . ?
K1 B1 K1 84.03(4) 6_556 . ?
K1 B1 K1 92.59(4) 8_765 . ?
B1 F1 K1 112.14(8) . . ?
B1 F1 K1 101.33(9) . 6_556 ?
K1 F1 K1 112.20(3) . 6_556 ?
B1 F1 K1 97.60(8) . 8_765 ?
K1 F1 K1 123.58(3) . 8_765 ?
K1 F1 K1 106.99(3) 6_556 8_765 ?
C2 C1 B1 178.92(15) . . ?
C2 C1 K1 92.32(10) . . ?
B1 C1 K1 86.87(8) . . ?
C2 C1 K1 89.73(10) . 8_755 ?
B1 C1 K1 89.75(9) . 8_755 ?
K1 C1 K1 102.60(4) . 8_755 ?
C1 C2 K1 70.10(10) . 8_755 ?
C1 C2 K1 67.75(10) . . ?
K1 C2 K1 93.49(4) 8_755 . ?
C1 C2 H1 177.0(15) . . ?
K1 C2 H1 111.1(15) 8_755 . ?
K1 C2 H1 114.6(14) . . ?
B1 F2 K1 108.54(8) . 8_765 ?
B1 F2 K1 103.31(8) . 1_455 ?
K1 F2 K1 119.62(3) 8_765 1_455 ?
B1 F3 K1 104.31(9) . 6_556 ?
B1 F3 K1 100.86(7) . 1_455 ?
K1 F3 K1 111.02(3) 6_556 1_455 ?
B1 F3 K1 111.15(8) . 8_755 ?
K1 F3 K1 113.10(3) 6_556 8_755 ?
K1 F3 K1 115.18(3) 1_455 8_755 ?

loop_
_geom_bond_atom_site_label_1
_geom_bond_atom_site_label_2
_geom_bond_distance
_geom_bond_site_symmetry_2
_geom_bond_publ_flag
K1 F1 2.7548(8) . ?
K1 F2 2.7835(9) 8_755 ?
K1 F2 2.8102(8) 1_655 ?
K1 F3 2.8194(9) 6_656 ?
K1 F3 2.8602(9) 1_655 ?
K1 F3 2.8668(9) 8_765 ?
K1 F1 2.8845(9) 6_656 ?
K1 F1 3.0169(9) 8_755 ?
K1 C1 3.2517(14) . ?
K1 C1 3.2675(14) 8_765 ?
K1 B1 3.4222(14) 1_655 ?
K1 B1 3.454(2) 6_656 ?
B1 F2 1.4104(18) . ?
B1 F1 1.4153(18) . ?
B1 F3 1.416(2) . ?
B1 C1 1.588(2) . ?
C1 C2 1.198(2) . ?
C2 H1 0.93(3) . ?
